data_4318716
loop_
_publ_author_name
'Alberto C. Rizzi'
'Rafael Calvo'
'Ricardo Baggio'
'Mar\'ia Teresa Garland'
'Octavio Pe\~na'
'Mireille Perec'

_publ_section_title
;
 Carboxylate-Bridged Copper(II)-Lanthanide(III) Complexes
 [{Cu3Ln2(oda)6(H2O)6}.12H2O]n (Ln = Dy, Ho, Er, Y; oda = Oxydiacetate)
;
_journal_name_full 'Inorganic Chemistry'
_journal_page_first 5609
_journal_page_last 5614
_journal_paper_doi 10.1021/ic025754o
_journal_volume 41
_journal_year 2002
_chemical_formula_sum 'C24 H60 Cu3 Ho2 O48'
_chemical_formula_weight 1637.20
_chemical_name_systematic 'Holmium Copper oxydiacetate, hydrate'
_space_group_IT_number 192
_symmetry_cell_setting hexagonal
_symmetry_space_group_name_Hall '-P 6 2c'
_symmetry_space_group_name_H-M 'P 6/m c c'
_atom_sites_solution_hydrogens geom
_atom_sites_solution_primary direct
_atom_sites_solution_secondary difmap
_audit_creation_method SHELXL-97
_cell_angle_alpha 90.00
_cell_angle_beta 90.00
_cell_angle_gamma 120.00
_cell_formula_units_Z 2
_cell_length_a 14.3683(9)
_cell_length_b 14.3683(9)
_cell_length_c 15.393(2)
_cell_measurement_reflns_used 8250
_cell_measurement_temperature 293(2)
_cell_measurement_theta_max 29.46
_cell_measurement_theta_min 1.64
_cell_volume 2752.1(4)
_computing_cell_refinement 'Bruker SAINT, 1999b'
_computing_data_collection 'Bruker SMART, 1999a'
_computing_data_reduction 'Bruker SAINT, 1999b'
_computing_molecular_graphics 'XP in SHELXTL/PC(Sheldrick,1994)'
_computing_publication_material
;
PARST (Nardelli, 1983) and CSD (Allen & Kennard, 1993)
;
_computing_structure_refinement 'SHELXL-97 (Sheldrick, 1997)'
_computing_structure_solution 'SHELXS-97 (Sheldrick, 1997)'
_diffrn_ambient_temperature 293(2)
_diffrn_detector_area_resol_mean 4.923
_diffrn_measured_fraction_theta_full 0.817
_diffrn_measured_fraction_theta_max 0.817
_diffrn_measurement_device 'Bruker SMART 6000'
_diffrn_measurement_method 'omega scans'
_diffrn_radiation_monochromator graphite
_diffrn_radiation_source 'fine-focus sealed tube'
_diffrn_radiation_type MoK\a
_diffrn_radiation_wavelength 0.71073
_diffrn_reflns_av_R_equivalents 0.0690
_diffrn_reflns_av_sigmaI/netI 0.0460
_diffrn_reflns_limit_h_max 17
_diffrn_reflns_limit_h_min -11
_diffrn_reflns_limit_k_max 18
_diffrn_reflns_limit_k_min -14
_diffrn_reflns_limit_l_max 20
_diffrn_reflns_limit_l_min -21
_diffrn_reflns_number 8250
_diffrn_reflns_theta_full 29.46
_diffrn_reflns_theta_max 29.46
_diffrn_reflns_theta_min 1.64
_exptl_absorpt_coefficient_mu 4.100
_exptl_absorpt_correction_T_max 0.44
_exptl_absorpt_correction_T_min 0.37
_exptl_absorpt_process_details 'Bruker SADABS'
_exptl_crystal_colour blue
_exptl_crystal_density_diffrn 1.976
_exptl_crystal_density_meas ?
_exptl_crystal_density_method 'not measured'
_exptl_crystal_description polyhedra
_exptl_crystal_F_000 1618
_exptl_crystal_size_max 0.26
_exptl_crystal_size_mid 0.22
_exptl_crystal_size_min 0.18
_refine_diff_density_max 1.674
_refine_diff_density_min -0.988
_refine_diff_density_rms 0.280
_refine_ls_extinction_method none
_refine_ls_goodness_of_fit_ref 1.170
_refine_ls_hydrogen_treatment mixed
_refine_ls_matrix_type full
_refine_ls_number_parameters 66
_refine_ls_number_reflns 1273
_refine_ls_number_restraints 3
_refine_ls_restrained_S_all 1.171
_refine_ls_R_factor_all 0.0762
_refine_ls_R_factor_gt 0.0481
_refine_ls_shift/su_max <0.01
_refine_ls_shift/su_mean <0.01
_refine_ls_structure_factor_coef Fsqd
_refine_ls_weighting_details 'w=1/[\s^2^(Fo^2^)+(0.0614P)^2^+2.8965P] where P=(Fo^2^+2Fc^2^)/3'
_refine_ls_weighting_scheme calc
_refine_ls_wR_factor_gt 0.1144
_refine_ls_wR_factor_ref 0.1289
_reflns_number_gt 969
_reflns_number_total 1273
_reflns_threshold_expression >2sigma(I)
_cod_data_source_file ic025754o_2.cif
_cod_data_source_block HoCu_ODA
_cod_depositor_comments
;
The following automatic conversions were performed:

'_symmetry_cell_setting' value 'Hexagonal' changed to 'hexagonal'
according to the built-in table from CIF Core dictionary named
'cif_core.dic' version 2.4.1 from 2010-06-29.

Automatic conversion script
Id: cif_fix_values 1646 2011-03-28 12:23:43Z adriana 

The following automatic conversions were performed:

'_exptl_crystal_density_meas' value 'not measured' was changed to '?'
- the value is perceived as not measured.

Automatic conversion script
Id: cif_fix_values 3008 2015-01-20 13:52:24Z robertas 

The following automatic conversions were performed:

'_refine_ls_weighting_scheme' value 'calc
w=1/[\s^2^(Fo^2^)+(0.0614P)^2^+2.8965P] where P=(Fo^2^+2Fc^2^)/3' was
changed to 'calc'. New tag '_refine_ls_weighting_details' was
created. The value of the new tag was set to
'w=1/[\s^2^(Fo^2^)+(0.0614P)^2^+2.8965P] where P=(Fo^2^+2Fc^2^)/3'.

Automatic conversion script
Id: cif_fix_values 3143 2015-03-26 13:38:13Z robertas 
;
_cod_database_code 4318716
_exptl_absorpt_process_type Empirical

loop_
_symmetry_equiv_pos_as_xyz
'x, y, z'
'-y, x-y, z'
'-x+y, -x, z'
'-x, -y, z'
'y, -x+y, z'
'x-y, x, z'
'y, x, -z+1/2'
'x-y, -y, -z+1/2'
'-x, -x+y, -z+1/2'
'-y, -x, -z+1/2'
'-x+y, y, -z+1/2'
'x, x-y, -z+1/2'
'-x, -y, -z'
'y, -x+y, -z'
'x-y, x, -z'
'x, y, -z'
'-y, x-y, -z'
'-x+y, -x, -z'
'-y, -x, z-1/2'
'-x+y, y, z-1/2'
'x, x-y, z-1/2'
'y, x, z-1/2'
'x-y, -y, z-1/2'
'-x, -x+y, z-1/2'

loop_
_atom_site_label
_atom_site_type_symbol
_atom_site_fract_x
_atom_site_fract_y
_atom_site_fract_z
_atom_site_U_iso_or_equiv
_atom_site_adp_type
_atom_site_occupancy
_atom_site_calc_flag
_atom_site_refinement_flags
_atom_site_disorder_assembly
_atom_site_disorder_group
Ho Ho 0.3333 0.6667 0.2500 0.0198(2) Uani 1 d S . .
Cu Cu 0.0000 0.5000 0.0000 0.0234(3) Uani 1 d S . .
O1 O 0.1948(3) 0.5823(3) 0.1451(2) 0.0271(8) Uani 1 d . . .
O2 O 0.0521(3) 0.4401(3) 0.0880(2) 0.0366(10) Uani 1 d . . .
O3 O 0.2349(2) 0.4697(4) 0.2500 0.0294(11) Uani 1 d S . .
C1 C 0.1307(4) 0.4840(4) 0.1386(3) 0.0250(11) Uani 1 d . . .
C2 C 0.1491(5) 0.4090(5) 0.1943(4) 0.0469(18) Uani 1 d . . .
H2A H 0.0850 0.3633 0.2278 0.056 Uiso 1 calc R . .
H2B H 0.1652 0.3636 0.1581 0.056 Uiso 1 calc R . .
O1W O 0.1639(5) 0.6794(5) 0.0000 0.0429(15) Uani 1 d S . .
O2WA O 0.017(3) 0.868(3) 0.193(2) 0.183(18) Uiso 0.265(9) d P . .
O2WB O 0.076(3) 0.825(3) 0.0000 0.184(12) Uiso 0.554(18) d SP . .
O2WC O -0.007(5) 0.785(5) 0.0000 0.184(12) Uiso 0.313(17) d SP . .

loop_
_atom_site_aniso_label
_atom_site_aniso_U_11
_atom_site_aniso_U_22
_atom_site_aniso_U_33
_atom_site_aniso_U_23
_atom_site_aniso_U_13
_atom_site_aniso_U_12
Ho 0.0201(2) 0.0201(2) 0.0193(3) 0.000 0.000 0.01005(12)
Cu 0.0180(6) 0.0315(8) 0.0220(5) 0.000 0.000 0.0133(6)
O1 0.030(2) 0.0181(18) 0.0305(17) -0.0010(14) -0.0102(16) 0.0097(16)
O2 0.031(2) 0.030(2) 0.041(2) 0.0031(18) -0.0183(19) 0.0093(19)
O3 0.031(2) 0.025(3) 0.030(2) 0.000 -0.013(2) 0.0127(13)
C1 0.021(3) 0.025(3) 0.027(2) -0.001(2) -0.004(2) 0.010(2)
C2 0.041(4) 0.029(3) 0.057(4) 0.004(3) -0.032(3) 0.007(3)
O1W 0.041(4) 0.047(4) 0.037(3) 0.000 0.000 0.020(3)

loop_
_atom_type_symbol
_atom_type_description
_atom_type_scat_dispersion_real
_atom_type_scat_dispersion_imag
_atom_type_scat_source
C C 0.0033 0.0016 'International Tables Vol C Tables 4.2.6.8 and 6.1.1.4'
H H 0.0000 0.0000 'International Tables Vol C Tables 4.2.6.8 and 6.1.1.4'
O O 0.0106 0.0060 'International Tables Vol C Tables 4.2.6.8 and 6.1.1.4'
Cu Cu 0.3201 1.2651 'International Tables Vol C Tables 4.2.6.8 and 6.1.1.4'
Ho Ho -0.2175 4.6783 'International Tables Vol C Tables 4.2.6.8 and 6.1.1.4'

loop_
_geom_angle_atom_site_label_1
_geom_angle_atom_site_label_2
_geom_angle_atom_site_label_3
_geom_angle
_geom_angle_site_symmetry_1
_geom_angle_site_symmetry_3
_geom_angle_publ_flag
O1 Ho O1 127.46(15) 3_565 12_565 ?
O1 Ho O1 86.78(18) 3_565 10_665 ?
O1 Ho O1 78.74(14) 12_565 10_665 ?
O1 Ho O1 78.74(14) 3_565 . ?
O1 Ho O1 86.78(18) 12_565 . ?
O1 Ho O1 146.99(16) 10_665 . ?
O1 Ho O1 78.74(14) 3_565 2_665 ?
O1 Ho O1 146.99(16) 12_565 2_665 ?
O1 Ho O1 127.46(16) 10_665 2_665 ?
O1 Ho O1 78.74(14) . 2_665 ?
O1 Ho O1 146.99(16) 3_565 11 ?
O1 Ho O1 78.74(14) 12_565 11 ?
O1 Ho O1 78.74(14) 10_665 11 ?
O1 Ho O1 127.46(16) . 11 ?
O1 Ho O1 86.78(18) 2_665 11 ?
O1 Ho O3 63.73(8) 3_565 3_565 ?
O1 Ho O3 63.73(8) 12_565 3_565 ?
O1 Ho O3 73.49(8) 10_665 3_565 ?
O1 Ho O3 73.49(8) . 3_565 ?
O1 Ho O3 136.61(9) 2_665 3_565 ?
O1 Ho O3 136.61(9) 11 3_565 ?
O1 Ho O3 73.49(8) 3_565 2_665 ?
O1 Ho O3 136.61(9) 12_565 2_665 ?
O1 Ho O3 63.73(8) 10_665 2_665 ?
O1 Ho O3 136.61(9) . 2_665 ?
O1 Ho O3 63.73(8) 2_665 2_665 ?
O1 Ho O3 73.49(8) 11 2_665 ?
O3 Ho O3 120.000(1) 3_565 2_665 ?
O1 Ho O3 136.61(9) 3_565 . ?
O1 Ho O3 73.49(8) 12_565 . ?
O1 Ho O3 136.61(9) 10_665 . ?
O1 Ho O3 63.73(8) . . ?
O1 Ho O3 73.49(8) 2_665 . ?
O1 Ho O3 63.73(8) 11 . ?
O3 Ho O3 120.000(2) 3_565 . ?
O3 Ho O3 120.0 2_665 . ?
O2 Cu O2 88.3(3) 4_565 13_565 ?
O2 Cu O2 91.7(3) 4_565 . ?
O2 Cu O2 180.0 13_565 . ?
O2 Cu O2 180.0 4_565 16 ?
O2 Cu O2 91.7(3) 13_565 16 ?
O2 Cu O2 88.3(3) . 16 ?
O2 Cu O1W 85.15(15) 4_565 . ?
O2 Cu O1W 85.15(15) 13_565 . ?
O2 Cu O1W 94.85(15) . . ?
O2 Cu O1W 94.85(15) 16 . ?
C1 O1 Ho 126.1(3) . . ?
C1 O2 Cu 131.4(3) . . ?
C2 O3 C2 114.3(6) 11 . ?
C2 O3 Ho 122.9(3) 11 . ?
C2 O3 Ho 122.9(3) . . ?
O1 C1 O2 126.1(5) . . ?
O1 C1 C2 118.2(4) . . ?
O2 C1 C2 115.6(5) . . ?
O3 C2 C1 108.7(5) . . ?

loop_
_geom_bond_atom_site_label_1
_geom_bond_atom_site_label_2
_geom_bond_distance
_geom_bond_site_symmetry_2
_geom_bond_publ_flag
Ho O1 2.372(3) 3_565 ?
Ho O1 2.372(3) 12_565 ?
Ho O1 2.372(3) 10_665 ?
Ho O1 2.372(3) . ?
Ho O1 2.372(3) 2_665 ?
Ho O1 2.372(3) 11 ?
Ho O3 2.450(5) 3_565 ?
Ho O3 2.450(5) 2_665 ?
Ho O3 2.450(5) . ?
Cu O2 1.944(4) 4_565 ?
Cu O2 1.944(4) 13_565 ?
Cu O2 1.944(4) . ?
Cu O2 1.944(4) 16 ?
Cu O1W 2.474(6) . ?
O1 C1 1.246(6) . ?
O2 C1 1.252(6) . ?
O3 C2 1.392(6) 11 ?
O3 C2 1.392(6) . ?
C1 C2 1.500(7) . ?
